data_7710837
loop_
_publ_author_name
'Jiang, Wen'
'Zhang, Lijun'
'Zhang, Lixin'

_publ_section_title
;
 Reactivity of Mixed Methyl-Aminobenzyl Guanidinate Lutetium Complex
 towards iPrN=C=NiPr, CS2 and Ph2PH
;
_journal_name_full 'Dalton Transactions'
_journal_paper_doi 10.1039/D2DT02008D
_journal_year 2022
_chemical_formula_sum 'C63 H91 Lu N8'
_chemical_formula_weight 1135.40
_space_group_crystal_system monoclinic
_space_group_IT_number 15
_space_group_name_Hall '-C 2yc'
_space_group_name_H-M_alt 'C 1 2/c 1'
_atom_sites_solution_hydrogens geom
_audit_creation_method SHELXL-2016/6
_audit_update_record
;
2022-07-26 deposited with the CCDC.	2022-07-28 downloaded from the CCDC.
;
_cell_angle_alpha 90
_cell_angle_beta 104.630(2)
_cell_angle_gamma 90
_cell_formula_units_Z 8
_cell_length_a 18.5416(9)
_cell_length_b 18.5847(9)
_cell_length_c 36.1653(18)
_cell_measurement_reflns_used 9763
_cell_measurement_temperature 203(2)
_cell_measurement_theta_max 56.87
_cell_measurement_theta_min 3.37
_cell_volume 12058.1(10)
_computing_structure_refinement 'SHELXL-2016/6 (Sheldrick, 2016)'
_computing_structure_solution 'SHELXT 2014/5 (Sheldrick, 2014)'
_diffrn_ambient_temperature 203(2)
_diffrn_measured_fraction_theta_full 0.998
_diffrn_measured_fraction_theta_max 0.998
_diffrn_measurement_device_type 'Bruker APEX-II CCD'
_diffrn_measurement_method '\f and \w scans'
_diffrn_radiation_type GaK\a
_diffrn_radiation_wavelength 1.34138
_diffrn_reflns_av_R_equivalents 0.0638
_diffrn_reflns_av_unetI/netI 0.0440
_diffrn_reflns_Laue_measured_fraction_full 0.998
_diffrn_reflns_Laue_measured_fraction_max 0.998
_diffrn_reflns_limit_h_max 23
_diffrn_reflns_limit_h_min -23
_diffrn_reflns_limit_k_max 22
_diffrn_reflns_limit_k_min -23
_diffrn_reflns_limit_l_max 45
_diffrn_reflns_limit_l_min -45
_diffrn_reflns_number 74964
_diffrn_reflns_point_group_measured_fraction_full 0.998
_diffrn_reflns_point_group_measured_fraction_max 0.998
_diffrn_reflns_theta_full 53.594
_diffrn_reflns_theta_max 56.994
_diffrn_reflns_theta_min 2.978
_exptl_absorpt_coefficient_mu 2.274
_exptl_absorpt_correction_T_max 0.5137
_exptl_absorpt_correction_T_min 0.3685
_exptl_absorpt_correction_type multi-scan
_exptl_absorpt_process_details sadabs
_exptl_crystal_colour colourless
_exptl_crystal_density_diffrn 1.251
_exptl_crystal_description block
_exptl_crystal_F_000 4768
_exptl_crystal_size_max 0.110
_exptl_crystal_size_mid 0.090
_exptl_crystal_size_min 0.080
_refine_diff_density_max 1.181
_refine_diff_density_min -0.424
_refine_diff_density_rms 0.075
_refine_ls_extinction_method none
_refine_ls_goodness_of_fit_ref 1.025
_refine_ls_hydrogen_treatment constr
_refine_ls_matrix_type full
_refine_ls_number_parameters 821
_refine_ls_number_reflns 12333
_refine_ls_number_restraints 341
_refine_ls_restrained_S_all 1.040
_refine_ls_R_factor_all 0.0673
_refine_ls_R_factor_gt 0.0550
_refine_ls_shift/su_max 0.002
_refine_ls_shift/su_mean 0.000
_refine_ls_structure_factor_coef Fsqd
_refine_ls_weighting_details 'w=1/[\s^2^(Fo^2^)+(0.1071P)^2^+10.0767P] where P=(Fo^2^+2Fc^2^)/3'
_refine_ls_weighting_scheme calc
_refine_ls_wR_factor_gt 0.1629
_refine_ls_wR_factor_ref 0.1733
_reflns_Friedel_coverage 0.000
_reflns_number_gt 9726
_reflns_number_total 12333
_reflns_threshold_expression 'I > 2\s(I)'
_cod_data_source_file d2dt02008d2.cif
_cod_data_source_block ga_90918a_a
_cod_original_sg_symbol_H-M 'C 2/c'
_cod_database_code 7710837
_shelx_shelxl_version_number 2016/6
_shelx_space_group_comment
;
The symmetry employed for this shelxl refinement is uniquely defined
by the following loop, which should always be used as a source of
symmetry information in preference to the above space-group names.
They are only intended as comments.
;
_shelx_estimated_absorpt_t_min 0.788
_shelx_estimated_absorpt_t_max 0.839

loop_
_space_group_symop_operation_xyz
'x, y, z'
'-x, y, -z+1/2'
'x+1/2, y+1/2, z'
'-x+1/2, y+1/2, -z+1/2'
'-x, -y, -z'
'x, -y, z-1/2'
'-x+1/2, -y+1/2, -z'
'x+1/2, -y+1/2, z-1/2'

loop_
_atom_site_label
_atom_site_type_symbol
_atom_site_fract_x
_atom_site_fract_y
_atom_site_fract_z
_atom_site_U_iso_or_equiv
_atom_site_adp_type
_atom_site_occupancy
_atom_site_site_symmetry_order
_atom_site_calc_flag
_atom_site_refinement_flags_posn
_atom_site_refinement_flags_adp
_atom_site_refinement_flags_occupancy
_atom_site_disorder_assembly
_atom_site_disorder_group
Lu1 Lu 0.32451(2) 0.71275(2) 0.34943(2) 0.04348(11) Uani 1 1 d . . . . .
N1 N 0.2724(2) 0.6136(2) 0.37368(11) 0.0801(9) Uani 1 1 d . . . . .
N2 N 0.3838(2) 0.6003(2) 0.36299(11) 0.0851(10) Uani 1 1 d . . . . .
N3 N 0.3323(2) 0.4980(2) 0.38655(17) 0.1147(17) Uani 1 1 d D . . . .
N4 N 0.2824(3) 0.8054(2) 0.38067(13) 0.0947(13) Uani 1 1 d . . . . .
N5 N 0.4044(3) 0.7843(2) 0.39418(14) 0.1008(14) Uani 1 1 d . . . . .
N6 N 0.3716(3) 1.0255(2) 0.46090(12) 0.0935(11) Uani 1 1 d . . . . .
N7 N 0.3636(3) 0.7509(4) 0.29696(13) 0.1154(15) Uani 1 1 d . . . . .
N8 N 0.2443(3) 0.7246(2) 0.28924(12) 0.0920(12) Uani 1 1 d . . . . .
C1 C 0.3296(3) 0.5694(2) 0.37450(14) 0.0817(12) Uani 1 1 d . . . . .
C2 C 0.2234(3) 0.6065(3) 0.39836(17) 0.1001(16) Uani 1 1 d . . . . .
C3 C 0.2485(4) 0.6179(4) 0.43787(19) 0.122(2) Uani 1 1 d . . . . .
C4 C 0.1996(6) 0.6103(6) 0.4603(3) 0.169(4) Uani 1 1 d . . . . .
H4 H 0.217391 0.615193 0.487225 0.203 Uiso 1 1 calc R U . . .
C5 C 0.1271(8) 0.5961(7) 0.4452(4) 0.221(6) Uani 1 1 d . . . . .
H5 H 0.094517 0.592868 0.461571 0.265 Uiso 1 1 calc R U . . .
C6 C 0.0989(5) 0.5862(6) 0.4063(3) 0.180(5) Uani 1 1 d . . . . .
H6 H 0.047619 0.575394 0.396185 0.216 Uiso 1 1 calc R U . . .
C7 C 0.1466(3) 0.5923(4) 0.3823(2) 0.126(2) Uani 1 1 d . . . . .
C8 C 0.3297(5) 0.6359(4) 0.45692(18) 0.127(2) Uani 1 1 d . . . . .
H8 H 0.359736 0.635774 0.437508 0.153 Uiso 1 1 calc R U . . .
C9 C 0.3332(7) 0.7116(4) 0.4759(3) 0.160(4) Uani 1 1 d . . . . .
H9A H 0.316153 0.748156 0.456131 0.240 Uiso 1 1 calc R U . . .
H9B H 0.384598 0.722013 0.489990 0.240 Uiso 1 1 calc R U . . .
H9C H 0.300930 0.712122 0.493634 0.240 Uiso 1 1 calc R U . . .
C10 C 0.3635(6) 0.5821(5) 0.4896(2) 0.170(3) Uani 1 1 d . . . . .
H10A H 0.338666 0.587943 0.510348 0.254 Uiso 1 1 calc R U . . .
H10B H 0.416930 0.591577 0.499333 0.254 Uiso 1 1 calc R U . . .
H10C H 0.356189 0.532761 0.479777 0.254 Uiso 1 1 calc R U . . .
C11 C 0.1142(4) 0.5836(4) 0.3403(2) 0.137(3) Uani 1 1 d . . . . .
H11 H 0.154436 0.593009 0.326923 0.165 Uiso 1 1 calc R U . . .
C12 C 0.0513(4) 0.6356(5) 0.3251(3) 0.174(4) Uani 1 1 d . . . . .
H12A H 0.012779 0.629292 0.339072 0.261 Uiso 1 1 calc R U . . .
H12B H 0.029781 0.626354 0.297860 0.261 Uiso 1 1 calc R U . . .
H12C H 0.070299 0.685009 0.328516 0.261 Uiso 1 1 calc R U . . .
C13 C 0.0811(5) 0.5083(5) 0.3283(3) 0.187(4) Uani 1 1 d . . . . .
H13A H 0.121646 0.473976 0.329198 0.280 Uiso 1 1 calc R U . . .
H13B H 0.048999 0.510495 0.302264 0.280 Uiso 1 1 calc R U . . .
H13C H 0.051744 0.492709 0.345895 0.280 Uiso 1 1 calc R U . . .
C14 C 0.3995(4) 0.4717(3) 0.4148(2) 0.123(2) Uani 1 1 d . . . . .
H14A H 0.388952 0.470311 0.440340 0.148 Uiso 1 1 calc R U . . .
H14B H 0.440669 0.506216 0.416123 0.148 Uiso 1 1 calc R U . . .
C15 C 0.4253(3) 0.3955(3) 0.4055(2) 0.1003(18) Uani 1 1 d . . . . .
C16 C 0.4481(3) 0.3503(4) 0.4368(2) 0.124(2) Uani 1 1 d . . . . .
H16 H 0.446014 0.366256 0.461497 0.149 Uiso 1 1 calc R U . . .
C17 C 0.4744(5) 0.2804(4) 0.4319(3) 0.141(3) Uani 1 1 d . . . . .
H17 H 0.488913 0.248065 0.452823 0.170 Uiso 1 1 calc R U . . .
C18 C 0.4782(4) 0.2611(4) 0.3960(3) 0.140(3) Uani 1 1 d . . . . .
H18 H 0.497288 0.215303 0.391600 0.167 Uiso 1 1 calc R U . . .
C19 C 0.4548(4) 0.3070(4) 0.3670(3) 0.137(3) Uani 1 1 d . . . . .
H19 H 0.456958 0.291151 0.342324 0.165 Uiso 1 1 calc R U . . .
C20 C 0.4290(4) 0.3726(4) 0.3696(3) 0.134(2) Uani 1 1 d . . . . .
H20 H 0.413718 0.402716 0.347821 0.161 Uiso 1 1 calc R U . . .
C21 C 0.2705(6) 0.4508(5) 0.3669(3) 0.102(3) Uani 0.549(10) 1 d D U P A 1
H21A H 0.282287 0.427902 0.344372 0.122 Uiso 0.549(10) 1 calc R U P A 1
H21B H 0.224065 0.479021 0.358067 0.122 Uiso 0.549(10) 1 calc R U P A 1
C22 C 0.2609(6) 0.3935(5) 0.3956(3) 0.081(3) Uani 0.549(10) 1 d D U P A 1
C23 C 0.2518(8) 0.4092(6) 0.4321(4) 0.118(4) Uani 0.549(10) 1 d D U P A 1
H23 H 0.252118 0.457379 0.440859 0.141 Uiso 0.549(10) 1 calc R U P A 1
C24 C 0.2422(9) 0.3524(8) 0.4547(5) 0.134(5) Uani 0.549(10) 1 d D U P A 1
H24 H 0.235510 0.361650 0.479410 0.160 Uiso 0.549(10) 1 calc R U P A 1
C25 C 0.2422(10) 0.2820(8) 0.4421(5) 0.117(5) Uani 0.549(10) 1 d . U P A 1
H25 H 0.236523 0.243942 0.458685 0.140 Uiso 0.549(10) 1 calc R U P A 1
C26 C 0.2502(11) 0.2658(9) 0.4062(5) 0.114(5) Uani 0.549(10) 1 d . U P A 1
H26 H 0.249973 0.217511 0.397604 0.136 Uiso 0.549(10) 1 calc R U P A 1
C27 C 0.2589(7) 0.3244(7) 0.3827(4) 0.090(3) Uani 0.549(10) 1 d . U P A 1
H27 H 0.263326 0.315470 0.357523 0.108 Uiso 0.549(10) 1 calc R U P A 1
C21' C 0.2619(7) 0.4686(5) 0.4022(4) 0.098(4) Uani 0.451(10) 1 d D U P A 2
H21C H 0.263270 0.494474 0.426333 0.118 Uiso 0.451(10) 1 calc R U P A 2
H21D H 0.215610 0.483705 0.383507 0.118 Uiso 0.451(10) 1 calc R U P A 2
C22' C 0.2542(9) 0.3894(5) 0.4098(4) 0.110(5) Uani 0.451(10) 1 d DG U P A 2
C23' C 0.2715(8) 0.3622(7) 0.4468(4) 0.121(6) Uani 0.451(10) 1 d G U P A 2
H23' H 0.279930 0.394103 0.468025 0.146 Uiso 0.451(10) 1 calc R U P A 2
C24' C 0.2766(8) 0.2883(8) 0.4528(4) 0.121(6) Uani 0.451(10) 1 d G U P A 2
H24' H 0.288482 0.269691 0.478135 0.146 Uiso 0.451(10) 1 calc R U P A 2
C25' C 0.2643(9) 0.2416(5) 0.4219(5) 0.141(8) Uani 0.451(10) 1 d G U P A 2
H25' H 0.267808 0.191091 0.425963 0.169 Uiso 0.451(10) 1 calc R U P A 2
C26' C 0.2470(10) 0.2688(7) 0.3849(4) 0.156(9) Uani 0.451(10) 1 d G U P A 2
H26' H 0.238583 0.236900 0.363679 0.187 Uiso 0.451(10) 1 calc R U P A 2
C27' C 0.2419(10) 0.3427(8) 0.3789(3) 0.119(6) Uani 0.451(10) 1 d G U P A 2
H27' H 0.230030 0.361312 0.353568 0.143 Uiso 0.451(10) 1 calc R U P A 2
C28 C 0.3495(4) 0.8259(3) 0.39946(12) 0.0970(17) Uani 1 1 d . . . . .
C29 C 0.3593(5) 0.8930(3) 0.42348(16) 0.145(3) Uani 1 1 d . . . . .
H29A H 0.407839 0.890080 0.442717 0.174 Uiso 1 1 calc R U . . .
H29B H 0.319809 0.894228 0.437470 0.174 Uiso 1 1 calc R U . . .
C30 C 0.3567(4) 0.9628(3) 0.40162(13) 0.1013(17) Uani 1 1 d . . . . .
C31 C 0.3657(3) 1.0272(2) 0.42067(13) 0.0802(11) Uani 1 1 d . . . . .
C32 C 0.3692(4) 1.0903(3) 0.40074(18) 0.1096(18) Uani 1 1 d . . . . .
H32 H 0.376289 1.134895 0.414008 0.132 Uiso 1 1 calc R U . . .
C33 C 0.3626(4) 1.0891(3) 0.36222(18) 0.118(2) Uani 1 1 d . . . . .
H33 H 0.366756 1.132557 0.349042 0.141 Uiso 1 1 calc R U . . .
C34 C 0.3504(5) 1.0271(4) 0.34313(18) 0.136(2) Uani 1 1 d . U . . .
H34 H 0.342871 1.026276 0.316159 0.163 Uiso 1 1 calc R U . . .
C35 C 0.3487(5) 0.9644(3) 0.36292(17) 0.146(3) Uani 1 1 d . U . . .
H35 H 0.341684 0.920219 0.349229 0.175 Uiso 1 1 calc R U . . .
C36 C 0.2999(5) 1.0322(5) 0.4692(3) 0.157(3) Uani 1 1 d . U . . .
H36A H 0.292681 1.081916 0.476558 0.236 Uiso 1 1 calc R U . . .
H36B H 0.297519 0.999779 0.490252 0.236 Uiso 1 1 calc R U . . .
H36C H 0.260602 1.019393 0.446470 0.236 Uiso 1 1 calc R U . . .
C37 C 0.4230(7) 1.0795(7) 0.4822(3) 0.226(6) Uani 1 1 d . U . . .
H37A H 0.398476 1.126661 0.479271 0.339 Uiso 1 1 calc R U . . .
H37B H 0.467571 1.081745 0.472390 0.339 Uiso 1 1 calc R U . . .
H37C H 0.437356 1.066419 0.509360 0.339 Uiso 1 1 calc R U . . .
C38 C 0.2142(5) 0.8429(3) 0.3820(2) 0.134(3) Uani 1 1 d . . . . .
H38 H 0.226232 0.894669 0.388195 0.161 Uiso 1 1 calc R U . . .
C39 C 0.1764(5) 0.8122(5) 0.4113(3) 0.145(3) Uani 1 1 d . . . . .
H39A H 0.126198 0.832404 0.407057 0.217 Uiso 1 1 calc R U . . .
H39B H 0.205602 0.824619 0.437102 0.217 Uiso 1 1 calc R U . . .
H39C H 0.173172 0.759718 0.408675 0.217 Uiso 1 1 calc R U . . .
C40 C 0.1598(5) 0.8380(6) 0.3425(3) 0.181(4) Uani 1 1 d . . . . .
H40A H 0.177969 0.867795 0.324415 0.271 Uiso 1 1 calc R U . . .
H40B H 0.110631 0.855340 0.344002 0.271 Uiso 1 1 calc R U . . .
H40C H 0.155778 0.787908 0.333856 0.271 Uiso 1 1 calc R U . . .
C41 C 0.4839(5) 0.7925(4) 0.4116(2) 0.141(3) Uani 1 1 d . U . . .
H41 H 0.509448 0.756204 0.398950 0.169 Uiso 1 1 calc R U . . .
C42 C 0.5178(6) 0.8663(6) 0.4055(2) 0.191(5) Uani 1 1 d . U . . .
H42A H 0.497107 0.882177 0.379064 0.287 Uiso 1 1 calc R U . . .
H42B H 0.572088 0.861728 0.410318 0.287 Uiso 1 1 calc R U . . .
H42C H 0.505818 0.901709 0.423072 0.287 Uiso 1 1 calc R U . . .
C43 C 0.5030(7) 0.7716(5) 0.4545(2) 0.184(5) Uani 1 1 d . U . . .
H43A H 0.467052 0.794129 0.466699 0.276 Uiso 1 1 calc R U . . .
H43B H 0.553348 0.788359 0.467068 0.276 Uiso 1 1 calc R U . . .
H43C H 0.500597 0.719218 0.456924 0.276 Uiso 1 1 calc R U . . .
C44 C 0.2962(4) 0.7470(4) 0.27315(14) 0.1022(16) Uani 1 1 d . . . . .
C45 C 0.2827(5) 0.7662(5) 0.23087(18) 0.138(3) Uani 1 1 d . . . . .
H45A H 0.256477 0.726582 0.215226 0.207 Uiso 1 1 calc R U . . .
H45B H 0.330684 0.774366 0.224780 0.207 Uiso 1 1 calc R U . . .
H45C H 0.252477 0.810005 0.225494 0.207 Uiso 1 1 calc R U . . .
C46 C 0.4273(5) 0.7769(7) 0.2847(2) 0.163(4) Uani 1 1 d . U . . .
H46 H 0.422938 0.760067 0.257990 0.195 Uiso 1 1 calc R U . . .
C47 C 0.4307(6) 0.8603(7) 0.2853(3) 0.201(5) Uani 1 1 d . U . . .
H47A H 0.382361 0.879762 0.271282 0.302 Uiso 1 1 calc R U . . .
H47B H 0.469476 0.876575 0.273187 0.302 Uiso 1 1 calc R U . . .
H47C H 0.442267 0.877327 0.311803 0.302 Uiso 1 1 calc R U . . .
C48 C 0.4963(5) 0.7419(9) 0.3110(3) 0.223(6) Uani 1 1 d . U . . .
H48A H 0.485985 0.730032 0.335546 0.334 Uiso 1 1 calc R U . . .
H48B H 0.538391 0.775435 0.315167 0.334 Uiso 1 1 calc R U . . .
H48C H 0.508713 0.697836 0.299027 0.334 Uiso 1 1 calc R U . . .
C49 C 0.1668(4) 0.7147(3) 0.2689(2) 0.119(2) Uani 1 1 d . . . . .
H49 H 0.141277 0.705992 0.289782 0.142 Uiso 1 1 calc R U . . .
C50 C 0.1260(6) 0.7817(5) 0.2478(3) 0.168(4) Uani 1 1 d . . . . .
H50A H 0.153539 0.825314 0.258149 0.251 Uiso 1 1 calc R U . . .
H50B H 0.075501 0.784152 0.251518 0.251 Uiso 1 1 calc R U . . .
H50C H 0.123255 0.777952 0.220462 0.251 Uiso 1 1 calc R U . . .
C51 C 0.1500(6) 0.6479(5) 0.2448(2) 0.186(4) Uani 1 1 d . . . . .
H51A H 0.154664 0.658432 0.218986 0.278 Uiso 1 1 calc R U . . .
H51B H 0.099115 0.631906 0.243621 0.278 Uiso 1 1 calc R U . . .
H51C H 0.185315 0.609926 0.256206 0.278 Uiso 1 1 calc R U . . .
C52 C 0.4270(7) 0.5513(6) 0.3466(3) 0.080(3) Uani 0.537(12) 1 d . U P B 1
C53 C 0.5049(7) 0.5426(6) 0.3631(4) 0.088(3) Uani 0.537(12) 1 d D U P B 1
C54 C 0.5467(7) 0.5005(7) 0.3455(4) 0.110(4) Uani 0.537(12) 1 d D U P B 1
H54 H 0.597935 0.493387 0.357601 0.133 Uiso 0.537(12) 1 calc R U P B 1
C55 C 0.5171(8) 0.4683(7) 0.3110(4) 0.117(4) Uani 0.537(12) 1 d . U P B 1
H55 H 0.547438 0.438477 0.299768 0.140 Uiso 0.537(12) 1 calc R U P B 1
C56 C 0.4421(8) 0.4792(6) 0.2922(3) 0.104(4) Uani 0.537(12) 1 d . U P B 1
H56 H 0.421646 0.457748 0.267988 0.125 Uiso 0.537(12) 1 calc R U P B 1
C57 C 0.3969(6) 0.5223(6) 0.3094(3) 0.087(3) Uani 0.537(12) 1 d D U P B 1
C58 C 0.5467(8) 0.5792(7) 0.3990(4) 0.100(4) Uani 0.537(12) 1 d D U P B 1
H58 H 0.509402 0.606757 0.409088 0.120 Uiso 0.537(12) 1 calc R U P B 1
C59 C 0.6039(8) 0.6294(9) 0.3953(6) 0.128(5) Uani 0.537(12) 1 d D U P B 1
H59A H 0.628918 0.648609 0.420478 0.192 Uiso 0.537(12) 1 calc R U P B 1
H59B H 0.581129 0.669062 0.378433 0.192 Uiso 0.537(12) 1 calc R U P B 1
H59C H 0.640350 0.604762 0.384299 0.192 Uiso 0.537(12) 1 calc R U P B 1
C60 C 0.5838(10) 0.5282(12) 0.4293(6) 0.147(9) Uani 0.537(12) 1 d D U P B 1
H60A H 0.558899 0.481337 0.424647 0.221 Uiso 0.537(12) 1 calc R U P B 1
H60B H 0.580784 0.546625 0.454213 0.221 Uiso 0.537(12) 1 calc R U P B 1
H60C H 0.636183 0.522867 0.428924 0.221 Uiso 0.537(12) 1 calc R U P B 1
C61 C 0.3170(7) 0.5358(6) 0.2883(3) 0.101(4) Uani 0.537(12) 1 d D U P B 1
H61 H 0.297257 0.576069 0.301233 0.121 Uiso 0.537(12) 1 calc R U P B 1
C62 C 0.2710(9) 0.4710(7) 0.2893(6) 0.160(7) Uani 0.537(12) 1 d D U P B 1
H62A H 0.290729 0.430477 0.277548 0.240 Uiso 0.537(12) 1 calc R U P B 1
H62B H 0.219418 0.480432 0.275222 0.240 Uiso 0.537(12) 1 calc R U P B 1
H62C H 0.272534 0.459158 0.315928 0.240 Uiso 0.537(12) 1 calc R U P B 1
C63 C 0.3145(12) 0.5591(13) 0.2472(4) 0.160(7) Uani 0.537(12) 1 d . U P B 1
H63A H 0.333720 0.520222 0.234078 0.240 Uiso 0.537(12) 1 calc R U P B 1
H63B H 0.345171 0.602241 0.247784 0.240 Uiso 0.537(12) 1 calc R U P B 1
H63C H 0.262867 0.569803 0.233481 0.240 Uiso 0.537(12) 1 calc R U P B 1
C52' C 0.4482(7) 0.5773(8) 0.3494(4) 0.111(6) Uani 0.463(12) 1 d G U P B 2
C53' C 0.5196(8) 0.5747(9) 0.3735(3) 0.124(7) Uani 0.463(12) 1 d DG U P B 2
C54' C 0.5775(7) 0.5439(10) 0.3609(4) 0.170(8) Uani 0.463(12) 1 d G U P B 2
H54' H 0.626254 0.542114 0.377378 0.204 Uiso 0.463(12) 1 calc R U P B 2
C55' C 0.5639(9) 0.5158(10) 0.3242(5) 0.163(8) Uani 0.463(12) 1 d G U P B 2
H55' H 0.603429 0.494735 0.315555 0.195 Uiso 0.463(12) 1 calc R U P B 2
C56' C 0.4925(10) 0.5184(10) 0.3001(3) 0.172(8) Uani 0.463(12) 1 d G U P B 2
H56' H 0.483246 0.499179 0.274956 0.207 Uiso 0.463(12) 1 calc R U P B 2
C57' C 0.4347(7) 0.5492(8) 0.3127(4) 0.126(6) Uani 0.463(12) 1 d DG U P B 2
C58' C 0.5409(10) 0.6060(11) 0.4124(5) 0.120(6) Uani 0.463(12) 1 d D U P B 2
H58' H 0.495091 0.628986 0.416836 0.145 Uiso 0.463(12) 1 calc R U P B 2
C59' C 0.6010(12) 0.6663(13) 0.4169(9) 0.178(11) Uani 0.463(12) 1 d D U P B 2
H59D H 0.649604 0.644629 0.417966 0.266 Uiso 0.463(12) 1 calc R U P B 2
H59E H 0.603569 0.693081 0.440582 0.266 Uiso 0.463(12) 1 calc R U P B 2
H59F H 0.587451 0.699240 0.395088 0.266 Uiso 0.463(12) 1 calc R U P B 2
C60' C 0.5694(19) 0.5517(18) 0.4457(7) 0.189(16) Uani 0.463(12) 1 d D U P B 2
H60D H 0.528743 0.519227 0.447484 0.283 Uiso 0.463(12) 1 calc R U P B 2
H60E H 0.586572 0.578126 0.469773 0.283 Uiso 0.463(12) 1 calc R U P B 2
H60F H 0.610741 0.523589 0.440826 0.283 Uiso 0.463(12) 1 calc R U P B 2
C61' C 0.3618(11) 0.5543(8) 0.2834(4) 0.125(6) Uani 0.463(12) 1 d D U P B 2
H61' H 0.326968 0.581047 0.295541 0.150 Uiso 0.463(12) 1 calc R U P B 2
C62' C 0.3237(17) 0.4821(7) 0.2689(5) 0.184(12) Uani 0.463(12) 1 d D . P B 2
H62D H 0.269609 0.486944 0.264953 0.276 Uiso 0.463(12) 1 calc R U P B 2
H62E H 0.342230 0.444411 0.287869 0.276 Uiso 0.463(12) 1 calc R U P B 2
H62F H 0.334939 0.469178 0.244699 0.276 Uiso 0.463(12) 1 calc R U P B 2
C63' C 0.3654(16) 0.5958(10) 0.2480(5) 0.153(9) Uani 0.463(12) 1 d D . P B 2
H63D H 0.400991 0.635545 0.255081 0.229 Uiso 0.463(12) 1 calc R U P B 2
H63E H 0.315949 0.615202 0.235756 0.229 Uiso 0.463(12) 1 calc R U P B 2
H63F H 0.381553 0.563730 0.230131 0.229 Uiso 0.463(12) 1 calc R U P B 2

loop_
_atom_site_aniso_label
_atom_site_aniso_U_11
_atom_site_aniso_U_22
_atom_site_aniso_U_33
_atom_site_aniso_U_23
_atom_site_aniso_U_13
_atom_site_aniso_U_12
Lu1 0.06292(18) 0.04071(16) 0.02603(15) -0.00048(8) 0.00978(10) 0.00033(10)
N1 0.085(2) 0.069(2) 0.080(2) 0.0046(17) 0.0083(18) -0.0066(17)
N2 0.096(3) 0.076(2) 0.080(2) -0.0066(19) 0.0153(19) 0.013(2)
N3 0.092(3) 0.059(2) 0.164(5) 0.002(2) -0.019(3) -0.0029(19)
N4 0.147(4) 0.063(2) 0.081(3) -0.0030(19) 0.042(3) 0.006(2)
N5 0.133(4) 0.081(3) 0.074(3) 0.001(2) 0.000(3) -0.020(2)
N6 0.122(3) 0.080(2) 0.079(2) -0.015(2) 0.026(2) -0.003(2)
N7 0.112(3) 0.167(5) 0.071(3) 0.021(3) 0.032(3) 0.007(3)
N8 0.111(3) 0.097(3) 0.061(2) -0.0016(19) 0.010(2) -0.003(2)
C1 0.084(3) 0.060(2) 0.087(3) -0.004(2) -0.002(2) 0.000(2)
C2 0.106(4) 0.088(3) 0.105(4) 0.035(3) 0.026(3) -0.003(3)
C3 0.149(5) 0.122(5) 0.098(4) 0.042(4) 0.037(4) 0.006(4)
C4 0.171(8) 0.214(9) 0.148(7) 0.088(7) 0.085(6) 0.021(7)
C5 0.209(12) 0.254(13) 0.244(13) 0.135(11) 0.141(11) 0.022(10)
C6 0.134(6) 0.221(10) 0.199(10) 0.119(9) 0.066(6) 0.006(6)
C7 0.096(4) 0.133(5) 0.147(6) 0.065(4) 0.026(4) -0.009(3)
C8 0.169(6) 0.129(5) 0.078(4) 0.011(4) 0.023(4) 0.002(5)
C9 0.262(12) 0.134(7) 0.101(5) 0.005(4) 0.076(7) -0.031(6)
C10 0.203(8) 0.174(8) 0.105(5) 0.018(5) -0.011(5) -0.004(7)
C11 0.087(4) 0.151(6) 0.161(7) 0.054(5) 0.006(4) -0.012(4)
C12 0.098(4) 0.178(8) 0.233(11) 0.084(8) 0.018(5) 0.005(5)
C13 0.119(6) 0.148(7) 0.259(12) 0.023(8) -0.016(6) -0.028(5)
C14 0.113(4) 0.087(4) 0.142(5) 0.023(4) -0.018(4) -0.009(3)
C15 0.068(2) 0.067(3) 0.155(5) 0.029(3) 0.008(3) -0.002(2)
C16 0.107(4) 0.111(5) 0.151(6) 0.024(4) 0.027(4) -0.001(3)
C17 0.131(6) 0.106(5) 0.186(9) 0.043(5) 0.038(6) 0.034(4)
C18 0.130(5) 0.094(4) 0.198(9) 0.030(5) 0.048(6) 0.026(4)
C19 0.129(5) 0.103(5) 0.167(7) 0.023(5) 0.012(5) 0.013(4)
C20 0.125(5) 0.098(5) 0.153(7) 0.006(4) -0.012(4) 0.004(4)
C21 0.109(6) 0.071(5) 0.108(7) -0.011(5) -0.003(5) -0.005(4)
C22 0.063(4) 0.060(4) 0.130(7) -0.013(5) 0.046(5) -0.006(3)
C23 0.150(9) 0.080(7) 0.134(10) -0.020(7) 0.057(8) 0.016(6)
C24 0.161(11) 0.114(9) 0.158(11) -0.006(8) 0.102(9) -0.021(8)
C25 0.144(11) 0.093(7) 0.122(9) -0.010(6) 0.049(8) -0.044(7)
C26 0.125(9) 0.102(9) 0.112(10) 0.010(8) 0.027(7) -0.037(7)
C27 0.078(5) 0.067(6) 0.131(7) -0.013(5) 0.036(5) -0.005(4)
C21' 0.102(7) 0.063(6) 0.132(10) 0.000(6) 0.033(7) -0.013(5)
C22' 0.105(8) 0.086(8) 0.145(10) 0.006(8) 0.039(8) -0.006(7)
C23' 0.111(10) 0.130(12) 0.139(12) 0.040(10) 0.061(9) 0.002(9)
C24' 0.124(12) 0.101(9) 0.139(12) 0.027(9) 0.034(10) -0.018(8)
C25' 0.135(12) 0.132(13) 0.168(17) 0.047(13) 0.060(12) 0.014(10)
C26' 0.191(16) 0.089(10) 0.184(18) 0.008(12) 0.039(14) -0.041(10)
C27' 0.123(9) 0.082(9) 0.149(9) -0.006(7) 0.027(8) -0.006(7)
C28 0.172(5) 0.065(3) 0.048(2) 0.0004(19) 0.015(3) -0.026(3)
C29 0.291(10) 0.069(3) 0.072(3) -0.003(3) 0.040(4) -0.037(4)
C30 0.170(5) 0.066(3) 0.059(2) 0.000(2) 0.011(3) -0.023(3)
C31 0.091(3) 0.069(2) 0.077(3) -0.002(2) 0.013(2) -0.006(2)
C32 0.155(5) 0.067(3) 0.104(4) 0.001(3) 0.027(4) -0.006(3)
C33 0.175(6) 0.075(3) 0.100(4) 0.020(3) 0.029(4) -0.014(3)
C34 0.225(7) 0.095(4) 0.074(3) 0.018(3) 0.011(4) -0.019(4)
C35 0.278(9) 0.078(3) 0.070(3) 0.001(3) 0.023(4) -0.031(5)
C36 0.179(7) 0.144(6) 0.175(8) 0.009(6) 0.094(6) 0.029(6)
C37 0.277(12) 0.272(13) 0.107(6) -0.051(7) 0.008(7) -0.130(11)
C38 0.212(8) 0.086(4) 0.115(5) -0.009(3) 0.061(5) 0.039(4)
C39 0.150(6) 0.137(6) 0.162(8) -0.021(6) 0.067(6) -0.005(5)
C40 0.190(8) 0.203(9) 0.138(7) -0.003(6) 0.023(6) 0.105(7)
C41 0.158(6) 0.145(6) 0.093(4) 0.029(4) -0.021(4) -0.058(4)
C42 0.205(8) 0.210(9) 0.123(6) 0.046(6) -0.028(6) -0.114(8)
C43 0.224(10) 0.182(8) 0.100(5) 0.058(5) -0.046(6) -0.072(7)
C44 0.131(5) 0.115(4) 0.061(3) 0.010(3) 0.025(3) 0.007(4)
C45 0.178(7) 0.164(6) 0.070(4) 0.025(4) 0.029(4) 0.021(6)
C46 0.126(6) 0.269(11) 0.105(5) 0.053(6) 0.052(5) 0.008(6)
C47 0.197(9) 0.254(13) 0.164(9) 0.060(9) 0.065(7) -0.063(9)
C48 0.124(6) 0.400(17) 0.157(9) 0.091(11) 0.059(6) 0.005(9)
C49 0.120(5) 0.124(5) 0.094(4) 0.006(3) -0.007(3) 0.000(3)
C50 0.162(8) 0.198(10) 0.121(7) 0.070(6) -0.004(6) 0.024(6)
C51 0.240(10) 0.154(7) 0.117(6) -0.039(5) -0.040(6) -0.026(7)
C52 0.094(6) 0.063(6) 0.082(6) -0.006(4) 0.023(4) 0.008(5)
C53 0.085(6) 0.072(6) 0.105(7) 0.006(5) 0.017(5) 0.006(5)
C54 0.090(7) 0.097(7) 0.147(11) 0.021(8) 0.034(7) 0.026(6)
C55 0.138(10) 0.100(8) 0.122(9) 0.027(7) 0.051(8) 0.044(7)
C56 0.129(9) 0.082(6) 0.104(7) -0.004(5) 0.033(6) 0.019(6)
C57 0.104(7) 0.070(5) 0.076(5) -0.004(4) 0.003(5) 0.020(5)
C58 0.081(7) 0.078(7) 0.130(11) -0.003(7) 0.006(7) -0.010(6)
C59 0.096(8) 0.127(11) 0.161(14) 0.034(10) 0.032(8) -0.012(8)
C60 0.098(9) 0.136(11) 0.170(18) 0.041(13) -0.037(11) -0.039(8)
C61 0.106(7) 0.096(7) 0.089(7) -0.024(5) 0.003(6) 0.000(6)
C62 0.162(13) 0.091(8) 0.194(17) -0.026(10) -0.013(11) -0.017(8)
C63 0.189(16) 0.201(19) 0.075(8) -0.004(10) 0.004(9) 0.044(13)
C52' 0.119(10) 0.091(10) 0.119(9) 0.002(8) 0.023(8) 0.028(8)
C53' 0.105(12) 0.131(14) 0.135(13) 0.011(12) 0.027(10) 0.041(10)
C54' 0.140(13) 0.188(16) 0.190(16) -0.012(13) 0.055(12) 0.036(12)
C55' 0.150(14) 0.175(16) 0.182(16) 0.001(13) 0.076(12) 0.038(12)
C56' 0.190(15) 0.180(16) 0.169(15) 0.011(13) 0.087(13) 0.044(13)
C57' 0.143(12) 0.104(11) 0.139(12) -0.015(9) 0.050(10) 0.029(9)
C58' 0.078(7) 0.137(14) 0.139(13) 0.013(10) 0.015(8) 0.016(9)
C59' 0.118(13) 0.18(2) 0.23(3) 0.059(18) 0.038(16) 0.035(15)
C60' 0.18(2) 0.24(3) 0.132(18) 0.079(19) 0.005(14) -0.061(19)
C61' 0.185(14) 0.095(9) 0.103(10) -0.023(8) 0.049(10) 0.021(10)
C62' 0.38(4) 0.070(8) 0.135(14) -0.004(8) 0.120(19) -0.002(13)
C63' 0.23(3) 0.129(15) 0.118(13) -0.013(11) 0.078(16) 0.053(15)

loop_
_atom_type_symbol
_atom_type_description
_atom_type_scat_dispersion_real
_atom_type_scat_dispersion_imag
_atom_type_scat_source
C C 0.0137 0.0067 'International Tables Vol C Tables 4.2.6.8 and 6.1.1.4'
H H 0.0000 0.0000 'International Tables Vol C Tables 4.2.6.8 and 6.1.1.4'
Lu Lu -21.3766 3.7544 'International Tables Vol C Tables 4.2.6.8 and 6.1.1.4'
N N 0.0241 0.0134 'International Tables Vol C Tables 4.2.6.8 and 6.1.1.4'

loop_
_geom_angle_atom_site_label_1
_geom_angle_atom_site_label_2
_geom_angle_atom_site_label_3
_geom_angle
_geom_angle_site_symmetry_1
_geom_angle_site_symmetry_3
_geom_angle_publ_flag
N4 Lu1 N7 112.94(19) . . ?
N4 Lu1 N8 99.97(17) . . ?
N7 Lu1 N8 57.17(18) . . ?
N4 Lu1 N5 57.6(2) . . ?
N7 Lu1 N5 96.9(2) . . ?
N8 Lu1 N5 138.32(15) . . ?
N4 Lu1 N1 100.44(16) . . ?
N7 Lu1 N1 142.34(19) . . ?
N8 Lu1 N1 101.47(15) . . ?
N5 Lu1 N1 116.10(15) . . ?
N4 Lu1 N2 139.49(15) . . ?
N7 Lu1 N2 102.52(19) . . ?
N8 Lu1 N2 115.84(14) . . ?
N5 Lu1 N2 100.45(16) . . ?
N1 Lu1 N2 56.02(14) . . ?
N4 Lu1 C28 28.59(19) . . ?
N7 Lu1 C28 105.8(2) . . ?
N8 Lu1 C28 120.62(16) . . ?
N5 Lu1 C28 29.04(19) . . ?
N1 Lu1 C28 111.87(14) . . ?
N2 Lu1 C28 123.52(16) . . ?
N4 Lu1 C44 108.48(18) . . ?
N7 Lu1 C44 28.79(18) . . ?
N8 Lu1 C44 28.38(17) . . ?
N5 Lu1 C44 119.62(19) . . ?
N1 Lu1 C44 124.29(17) . . ?
N2 Lu1 C44 112.03(16) . . ?
C28 Lu1 C44 116.31(17) . . ?
N4 Lu1 C1 122.63(15) . . ?
N7 Lu1 C1 124.4(2) . . ?
N8 Lu1 C1 110.82(14) . . ?
N5 Lu1 C1 110.83(14) . . ?
N1 Lu1 C1 28.27(14) . . ?
N2 Lu1 C1 27.75(14) . . ?
C28 Lu1 C1 121.96(13) . . ?
C44 Lu1 C1 121.72(17) . . ?
C1 N1 C2 123.7(4) . . ?
C1 N1 Lu1 95.3(3) . . ?
C2 N1 Lu1 133.7(3) . . ?
C1 N2 C52 113.9(6) . . ?
C1 N2 C52' 137.2(7) . . ?
C1 N2 Lu1 95.7(3) . . ?
C52 N2 Lu1 139.2(5) . . ?
C52' N2 Lu1 124.5(7) . . ?
C1 N3 C21 117.0(5) . . ?
C1 N3 C14 119.2(4) . . ?
C21 N3 C14 123.5(5) . . ?
C1 N3 C21' 117.1(5) . . ?
C14 N3 C21' 104.8(7) . . ?
C28 N4 C38 124.1(5) . . ?
C28 N4 Lu1 94.4(4) . . ?
C38 N4 Lu1 141.3(4) . . ?
C28 N5 C41 127.2(6) . . ?
C28 N5 Lu1 93.2(3) . . ?
C41 N5 Lu1 139.5(5) . . ?
C31 N6 C36 111.8(5) . . ?
C31 N6 C37 113.2(5) . . ?
C36 N6 C37 110.1(7) . . ?
C44 N7 C46 121.9(5) . . ?
C44 N7 Lu1 94.4(4) . . ?
C46 N7 Lu1 143.6(5) . . ?
C44 N8 C49 124.0(5) . . ?
C44 N8 Lu1 94.5(3) . . ?
C49 N8 Lu1 141.5(4) . . ?
N2 C1 N1 113.0(4) . . ?
N2 C1 N3 123.0(4) . . ?
N1 C1 N3 123.9(5) . . ?
N2 C1 Lu1 56.6(2) . . ?
N1 C1 Lu1 56.5(2) . . ?
N3 C1 Lu1 179.3(4) . . ?
C3 C2 C7 118.9(6) . . ?
C3 C2 N1 121.5(5) . . ?
C7 C2 N1 119.5(6) . . ?
C4 C3 C2 119.4(8) . . ?
C4 C3 C8 118.7(8) . . ?
C2 C3 C8 121.9(6) . . ?
C5 C4 C3 121.6(10) . . ?
C5 C4 H4 119.2 . . ?
C3 C4 H4 119.2 . . ?
C4 C5 C6 121.6(9) . . ?
C4 C5 H5 119.2 . . ?
C6 C5 H5 119.2 . . ?
C5 C6 C7 119.0(9) . . ?
C5 C6 H6 120.5 . . ?
C7 C6 H6 120.5 . . ?
C6 C7 C2 119.4(8) . . ?
C6 C7 C11 118.1(7) . . ?
C2 C7 C11 122.5(6) . . ?
C3 C8 C10 111.4(6) . . ?
C3 C8 C9 108.8(8) . . ?
C10 C8 C9 106.3(6) . . ?
C3 C8 H8 110.1 . . ?
C10 C8 H8 110.1 . . ?
C9 C8 H8 110.1 . . ?
C8 C9 H9A 109.5 . . ?
C8 C9 H9B 109.5 . . ?
H9A C9 H9B 109.5 . . ?
C8 C9 H9C 109.5 . . ?
H9A C9 H9C 109.5 . . ?
H9B C9 H9C 109.5 . . ?
C8 C10 H10A 109.5 . . ?
C8 C10 H10B 109.5 . . ?
H10A C10 H10B 109.5 . . ?
C8 C10 H10C 109.5 . . ?
H10A C10 H10C 109.5 . . ?
H10B C10 H10C 109.5 . . ?
C7 C11 C12 112.0(8) . . ?
C7 C11 C13 114.3(7) . . ?
C12 C11 C13 105.2(6) . . ?
C7 C11 H11 108.4 . . ?
C12 C11 H11 108.4 . . ?
C13 C11 H11 108.4 . . ?
C11 C12 H12A 109.5 . . ?
C11 C12 H12B 109.5 . . ?
H12A C12 H12B 109.5 . . ?
C11 C12 H12C 109.5 . . ?
H12A C12 H12C 109.5 . . ?
H12B C12 H12C 109.5 . . ?
C11 C13 H13A 109.5 . . ?
C11 C13 H13B 109.5 . . ?
H13A C13 H13B 109.5 . . ?
C11 C13 H13C 109.5 . . ?
H13A C13 H13C 109.5 . . ?
H13B C13 H13C 109.5 . . ?
N3 C14 C15 113.6(5) . . ?
N3 C14 H14A 108.8 . . ?
C15 C14 H14A 108.8 . . ?
N3 C14 H14B 108.8 . . ?
C15 C14 H14B 108.8 . . ?
H14A C14 H14B 107.7 . . ?
C20 C15 C16 120.2(6) . . ?
C20 C15 C14 125.0(6) . . ?
C16 C15 C14 114.8(7) . . ?
C15 C16 C17 119.8(8) . . ?
C15 C16 H16 120.1 . . ?
C17 C16 H16 120.1 . . ?
C18 C17 C16 117.6(8) . . ?
C18 C17 H17 121.2 . . ?
C16 C17 H17 121.2 . . ?
C19 C18 C17 119.6(8) . . ?
C19 C18 H18 120.2 . . ?
C17 C18 H18 120.2 . . ?
C20 C19 C18 125.8(10) . . ?
C20 C19 H19 117.1 . . ?
C18 C19 H19 117.1 . . ?
C19 C20 C15 117.1(8) . . ?
C19 C20 H20 121.4 . . ?
C15 C20 H20 121.4 . . ?
N3 C21 C22 107.2(8) . . ?
N3 C21 H21A 110.3 . . ?
C22 C21 H21A 110.3 . . ?
N3 C21 H21B 110.3 . . ?
C22 C21 H21B 110.3 . . ?
H21A C21 H21B 108.5 . . ?
C27 C22 C23 121.2(11) . . ?
C27 C22 C21 114.9(11) . . ?
C23 C22 C21 123.8(10) . . ?
C24 C23 C22 117.7(11) . . ?
C24 C23 H23 121.2 . . ?
C22 C23 H23 121.2 . . ?
C23 C24 C25 121.4(14) . . ?
C23 C24 H24 119.3 . . ?
C25 C24 H24 119.3 . . ?
C26 C25 C24 121.6(15) . . ?
C26 C25 H25 119.2 . . ?
C24 C25 H25 119.2 . . ?
C25 C26 C27 117.0(14) . . ?
C25 C26 H26 121.5 . . ?
C27 C26 H26 121.5 . . ?
C22 C27 C26 121.1(13) . . ?
C22 C27 H27 119.4 . . ?
C26 C27 H27 119.4 . . ?
C22' C21' N3 120.4(10) . . ?
C22' C21' H21C 107.2 . . ?
N3 C21' H21C 107.2 . . ?
C22' C21' H21D 107.2 . . ?
N3 C21' H21D 107.2 . . ?
H21C C21' H21D 106.8 . . ?
C23' C22' C27' 120.0 . . ?
C23' C22' C21' 121.4(11) . . ?
C27' C22' C21' 117.7(11) . . ?
C22' C23' C24' 120.0 . . ?
C22' C23' H23' 120.0 . . ?
C24' C23' H23' 120.0 . . ?
C25' C24' C23' 120.0 . . ?
C25' C24' H24' 120.0 . . ?
C23' C24' H24' 120.0 . . ?
C24' C25' C26' 120.0 . . ?
C24' C25' H25' 120.0 . . ?
C26' C25' H25' 120.0 . . ?
C27' C26' C25' 120.0 . . ?
C27' C26' H26' 120.0 . . ?
C25' C26' H26' 120.0 . . ?
C26' C27' C22' 120.0 . . ?
C26' C27' H27' 120.0 . . ?
C22' C27' H27' 120.0 . . ?
N4 C28 N5 114.6(4) . . ?
N4 C28 C29 120.0(7) . . ?
N5 C28 C29 125.4(7) . . ?
N4 C28 Lu1 57.0(3) . . ?
N5 C28 Lu1 57.8(3) . . ?
C29 C28 Lu1 174.0(4) . . ?
C28 C29 C30 115.2(4) . . ?
C28 C29 H29A 108.5 . . ?
C30 C29 H29A 108.5 . . ?
C28 C29 H29B 108.5 . . ?
C30 C29 H29B 108.5 . . ?
H29A C29 H29B 107.5 . . ?
C35 C30 C31 117.6(5) . . ?
C35 C30 C29 122.2(5) . . ?
C31 C30 C29 120.2(4) . . ?
C30 C31 C32 119.5(5) . . ?
C30 C31 N6 117.4(4) . . ?
C32 C31 N6 123.1(4) . . ?
C33 C32 C31 120.8(5) . . ?
C33 C32 H32 119.6 . . ?
C31 C32 H32 119.6 . . ?
C34 C33 C32 120.0(5) . . ?
C34 C33 H33 120.0 . . ?
C32 C33 H33 120.0 . . ?
C33 C34 C35 119.2(6) . . ?
C33 C34 H34 120.4 . . ?
C35 C34 H34 120.4 . . ?
C30 C35 C34 122.7(6) . . ?
C30 C35 H35 118.7 . . ?
C34 C35 H35 118.7 . . ?
N6 C36 H36A 109.5 . . ?
N6 C36 H36B 109.5 . . ?
H36A C36 H36B 109.5 . . ?
N6 C36 H36C 109.5 . . ?
H36A C36 H36C 109.5 . . ?
H36B C36 H36C 109.5 . . ?
N6 C37 H37A 109.5 . . ?
N6 C37 H37B 109.5 . . ?
H37A C37 H37B 109.5 . . ?
N6 C37 H37C 109.5 . . ?
H37A C37 H37C 109.5 . . ?
H37B C37 H37C 109.5 . . ?
N4 C38 C39 113.7(6) . . ?
N4 C38 C40 108.3(5) . . ?
C39 C38 C40 108.5(8) . . ?
N4 C38 H38 108.8 . . ?
C39 C38 H38 108.8 . . ?
C40 C38 H38 108.8 . . ?
C38 C39 H39A 109.5 . . ?
C38 C39 H39B 109.5 . . ?
H39A C39 H39B 109.5 . . ?
C38 C39 H39C 109.5 . . ?
H39A C39 H39C 109.5 . . ?
H39B C39 H39C 109.5 . . ?
C38 C40 H40A 109.5 . . ?
C38 C40 H40B 109.5 . . ?
H40A C40 H40B 109.5 . . ?
C38 C40 H40C 109.5 . . ?
H40A C40 H40C 109.5 . . ?
H40B C40 H40C 109.5 . . ?
N5 C41 C42 115.7(6) . . ?
N5 C41 C43 110.9(7) . . ?
C42 C41 C43 111.6(6) . . ?
N5 C41 H41 106.0 . . ?
C42 C41 H41 106.0 . . ?
C43 C41 H41 106.0 . . ?
C41 C42 H42A 109.5 . . ?
C41 C42 H42B 109.5 . . ?
H42A C42 H42B 109.5 . . ?
C41 C42 H42C 109.5 . . ?
H42A C42 H42C 109.5 . . ?
H42B C42 H42C 109.5 . . ?
C41 C43 H43A 109.5 . . ?
C41 C43 H43B 109.5 . . ?
H43A C43 H43B 109.5 . . ?
C41 C43 H43C 109.5 . . ?
H43A C43 H43C 109.5 . . ?
H43B C43 H43C 109.5 . . ?
N8 C44 N7 113.9(5) . . ?
N8 C44 C45 124.5(6) . . ?
N7 C44 C45 121.6(6) . . ?
N8 C44 Lu1 57.1(3) . . ?
N7 C44 Lu1 56.8(3) . . ?
C45 C44 Lu1 178.4(5) . . ?
C44 C45 H45A 109.5 . . ?
C44 C45 H45B 109.5 . . ?
H45A C45 H45B 109.5 . . ?
C44 C45 H45C 109.5 . . ?
H45A C45 H45C 109.5 . . ?
H45B C45 H45C 109.5 . . ?
N7 C46 C48 106.7(7) . . ?
N7 C46 C47 111.3(8) . . ?
C48 C46 C47 113.1(11) . . ?
N7 C46 H46 108.5 . . ?
C48 C46 H46 108.5 . . ?
C47 C46 H46 108.5 . . ?
C46 C47 H47A 109.5 . . ?
C46 C47 H47B 109.5 . . ?
H47A C47 H47B 109.5 . . ?
C46 C47 H47C 109.5 . . ?
H47A C47 H47C 109.5 . . ?
H47B C47 H47C 109.5 . . ?
C46 C48 H48A 109.5 . . ?
C46 C48 H48B 109.5 . . ?
H48A C48 H48B 109.5 . . ?
C46 C48 H48C 109.5 . . ?
H48A C48 H48C 109.5 . . ?
H48B C48 H48C 109.5 . . ?
N8 C49 C51 115.6(7) . . ?
N8 C49 C50 116.3(6) . . ?
C51 C49 C50 111.9(7) . . ?
N8 C49 H49 103.6 . . ?
C51 C49 H49 103.6 . . ?
C50 C49 H49 103.6 . . ?
C49 C50 H50A 109.5 . . ?
C49 C50 H50B 109.5 . . ?
H50A C50 H50B 109.5 . . ?
C49 C50 H50C 109.5 . . ?
H50A C50 H50C 109.5 . . ?
H50B C50 H50C 109.5 . . ?
C49 C51 H51A 109.5 . . ?
C49 C51 H51B 109.5 . . ?
H51A C51 H51B 109.5 . . ?
C49 C51 H51C 109.5 . . ?
H51A C51 H51C 109.5 . . ?
H51B C51 H51C 109.5 . . ?
C57 C52 C53 117.8(9) . . ?
C57 C52 N2 120.1(9) . . ?
C53 C52 N2 120.8(9) . . ?
C54 C53 C52 120.2(10) . . ?
C54 C53 C58 115.8(12) . . ?
C52 C53 C58 124.0(11) . . ?
C53 C54 C55 122.2(12) . . ?
C53 C54 H54 118.9 . . ?
C55 C54 H54 118.9 . . ?
C54 C55 C56 119.9(11) . . ?
C54 C55 H55 120.0 . . ?
C56 C55 H55 120.0 . . ?
C55 C56 C57 119.7(11) . . ?
C55 C56 H56 120.1 . . ?
C57 C56 H56 120.1 . . ?
C56 C57 C52 119.7(10) . . ?
C56 C57 C61 119.1(10) . . ?
C52 C57 C61 121.2(9) . . ?
C59 C58 C60 105.6(13) . . ?
C59 C58 C53 116.2(14) . . ?
C60 C58 C53 113.1(12) . . ?
C59 C58 H58 107.1 . . ?
C60 C58 H58 107.1 . . ?
C53 C58 H58 107.1 . . ?
C58 C59 H59A 109.5 . . ?
C58 C59 H59B 109.5 . . ?
H59A C59 H59B 109.5 . . ?
C58 C59 H59C 109.5 . . ?
H59A C59 H59C 109.5 . . ?
H59B C59 H59C 109.5 . . ?
C58 C60 H60A 109.5 . . ?
C58 C60 H60B 109.5 . . ?
H60A C60 H60B 109.5 . . ?
C58 C60 H60C 109.5 . . ?
H60A C60 H60C 109.5 . . ?
H60B C60 H60C 109.5 . . ?
C62 C61 C57 110.5(11) . . ?
C62 C61 C63 112.1(13) . . ?
C57 C61 C63 108.9(12) . . ?
C62 C61 H61 108.4 . . ?
C57 C61 H61 108.4 . . ?
C63 C61 H61 108.4 . . ?
C61 C62 H62A 109.5 . . ?
C61 C62 H62B 109.5 . . ?
H62A C62 H62B 109.5 . . ?
C61 C62 H62C 109.5 . . ?
H62A C62 H62C 109.5 . . ?
H62B C62 H62C 109.5 . . ?
C61 C63 H63A 109.5 . . ?
C61 C63 H63B 109.5 . . ?
H63A C63 H63B 109.5 . . ?
C61 C63 H63C 109.5 . . ?
H63A C63 H63C 109.5 . . ?
H63B C63 H63C 109.5 . . ?
C53' C52' C57' 120.0 . . ?
C53' C52' N2 121.8(9) . . ?
C57' C52' N2 117.7(9) . . ?
C52' C53' C54' 120.0 . . ?
C52' C53' C58' 124.4(10) . . ?
C54' C53' C58' 115.5(11) . . ?
C55' C54' C53' 120.0 . . ?
C55' C54' H54' 120.0 . . ?
C53' C54' H54' 120.0 . . ?
C54' C55' C56' 120.0 . . ?
C54' C55' H55' 120.0 . . ?
C56' C55' H55' 120.0 . . ?
C57' C56' C55' 120.0 . . ?
C57' C56' H56' 120.0 . . ?
C55' C56' H56' 120.0 . . ?
C56' C57' C52' 120.0 . . ?
C56' C57' C61' 115.4(10) . . ?
C52' C57' C61' 124.5(10) . . ?
C53' C58' C60' 116.0(18) . . ?
C53' C58' C59' 113.2(18) . . ?
C60' C58' C59' 106.9(19) . . ?
C53' C58' H58' 106.7 . . ?
C60' C58' H58' 106.7 . . ?
C59' C58' H58' 106.7 . . ?
C58' C59' H59D 109.5 . . ?
C58' C59' H59E 109.5 . . ?
H59D C59' H59E 109.5 . . ?
C58' C59' H59F 109.5 . . ?
H59D C59' H59F 109.5 . . ?
H59E C59' H59F 109.5 . . ?
C58' C60' H60D 109.5 . . ?
C58' C60' H60E 109.5 . . ?
H60D C60' H60E 109.5 . . ?
C58' C60' H60F 109.5 . . ?
H60D C60' H60F 109.5 . . ?
H60E C60' H60F 109.5 . . ?
C57' C61' C63' 114.0(17) . . ?
C57' C61' C62' 116.1(15) . . ?
C63' C61' C62' 105.7(13) . . ?
C57' C61' H61' 106.8 . . ?
C63' C61' H61' 106.8 . . ?
C62' C61' H61' 106.8 . . ?
C61' C62' H62D 109.5 . . ?
C61' C62' H62E 109.5 . . ?
H62D C62' H62E 109.5 . . ?
C61' C62' H62F 109.5 . . ?
H62D C62' H62F 109.5 . . ?
H62E C62' H62F 109.5 . . ?
C61' C63' H63D 109.5 . . ?
C61' C63' H63E 109.5 . . ?
H63D C63' H63E 109.5 . . ?
C61' C63' H63F 109.5 . . ?
H63D C63' H63F 109.5 . . ?
H63E C63' H63F 109.5 . . ?

loop_
_geom_bond_atom_site_label_1
_geom_bond_atom_site_label_2
_geom_bond_distance
_geom_bond_site_symmetry_2
_geom_bond_publ_flag
Lu1 N4 2.302(4) . ?
Lu1 N7 2.307(4) . ?
Lu1 N8 2.316(4) . ?
Lu1 N5 2.318(4) . ?
Lu1 N1 2.350(4) . ?
Lu1 N2 2.355(4) . ?
Lu1 C28 2.737(5) . ?
Lu1 C44 2.749(5) . ?
Lu1 C1 2.807(5) . ?
N1 C1 1.335(6) . ?
N1 C2 1.431(7) . ?
N2 C1 1.314(6) . ?
N2 C52 1.436(11) . ?
N2 C52' 1.465(10) . ?
N3 C1 1.395(6) . ?
N3 C21 1.475(10) . ?
N3 C14 1.481(7) . ?
N3 C21' 1.643(11) . ?
N4 C28 1.313(8) . ?
N4 C38 1.455(9) . ?
N5 C28 1.331(8) . ?
N5 C41 1.457(9) . ?
N6 C31 1.431(6) . ?
N6 C36 1.442(9) . ?
N6 C37 1.463(9) . ?
N7 C44 1.328(7) . ?
N7 C46 1.446(9) . ?
N8 C44 1.311(7) . ?
N8 C49 1.451(8) . ?
C2 C3 1.403(9) . ?
C2 C7 1.421(8) . ?
C3 C4 1.367(10) . ?
C3 C8 1.526(10) . ?
C4 C5 1.343(15) . ?
C4 H4 0.9500 . ?
C5 C6 1.382(17) . ?
C5 H5 0.9500 . ?
C6 C7 1.391(11) . ?
C6 H6 0.9500 . ?
C7 C11 1.497(11) . ?
C8 C10 1.555(10) . ?
C8 C9 1.560(10) . ?
C8 H8 1.0000 . ?
C9 H9A 0.9800 . ?
C9 H9B 0.9800 . ?
C9 H9C 0.9800 . ?
C10 H10A 0.9800 . ?
C10 H10B 0.9800 . ?
C10 H10C 0.9800 . ?
C11 C12 1.508(10) . ?
C11 C13 1.545(12) . ?
C11 H11 1.0000 . ?
C12 H12A 0.9800 . ?
C12 H12B 0.9800 . ?
C12 H12C 0.9800 . ?
C13 H13A 0.9800 . ?
C13 H13B 0.9800 . ?
C13 H13C 0.9800 . ?
C14 C15 1.559(9) . ?
C14 H14A 0.9900 . ?
C14 H14B 0.9900 . ?
C15 C20 1.383(10) . ?
C15 C16 1.389(8) . ?
C16 C17 1.414(10) . ?
C16 H16 0.9500 . ?
C17 C18 1.368(13) . ?
C17 H17 0.9500 . ?
C18 C19 1.336(11) . ?
C18 H18 0.9500 . ?
C19 C20 1.321(10) . ?
C19 H19 0.9500 . ?
C20 H20 0.9500 . ?
C21 C22 1.530(13) . ?
C21 H21A 0.9900 . ?
C21 H21B 0.9900 . ?
C22 C27 1.362(15) . ?
C22 C23 1.403(13) . ?
C23 C24 1.371(14) . ?
C23 H23 0.9500 . ?
C24 C25 1.385(19) . ?
C24 H24 0.9500 . ?
C25 C26 1.38(2) . ?
C25 H25 0.9500 . ?
C26 C27 1.42(2) . ?
C26 H26 0.9500 . ?
C27 H27 0.9500 . ?
C21' C22' 1.510(12) . ?
C21' H21C 0.9900 . ?
C21' H21D 0.9900 . ?
C22' C23' 1.3900 . ?
C22' C27' 1.3900 . ?
C23' C24' 1.3900 . ?
C23' H23' 0.9500 . ?
C24' C25' 1.3900 . ?
C24' H24' 0.9500 . ?
C25' C26' 1.3900 . ?
C25' H25' 0.9500 . ?
C26' C27' 1.3900 . ?
C26' H26' 0.9500 . ?
C27' H27' 0.9500 . ?
C28 C29 1.504(7) . ?
C29 C30 1.514(7) . ?
C29 H29A 0.9900 . ?
C29 H29B 0.9900 . ?
C30 C35 1.370(7) . ?
C30 C31 1.370(6) . ?
C31 C32 1.386(7) . ?
C32 C33 1.368(8) . ?
C32 H32 0.9500 . ?
C33 C34 1.334(9) . ?
C33 H33 0.9500 . ?
C34 C35 1.372(8) . ?
C34 H34 0.9500 . ?
C35 H35 0.9500 . ?
C36 H36A 0.9800 . ?
C36 H36B 0.9800 . ?
C36 H36C 0.9800 . ?
C37 H37A 0.9800 . ?
C37 H37B 0.9800 . ?
C37 H37C 0.9800 . ?
C38 C39 1.521(11) . ?
C38 C40 1.530(11) . ?
C38 H38 1.0000 . ?
C39 H39A 0.9800 . ?
C39 H39B 0.9800 . ?
C39 H39C 0.9800 . ?
C40 H40A 0.9800 . ?
C40 H40B 0.9800 . ?
C40 H40C 0.9800 . ?
C41 C42 1.548(10) . ?
C41 C43 1.551(10) . ?
C41 H41 1.0000 . ?
C42 H42A 0.9800 . ?
C42 H42B 0.9800 . ?
C42 H42C 0.9800 . ?
C43 H43A 0.9800 . ?
C43 H43B 0.9800 . ?
C43 H43C 0.9800 . ?
C44 C45 1.528(8) . ?
C45 H45A 0.9800 . ?
C45 H45B 0.9800 . ?
C45 H45C 0.9800 . ?
C46 C48 1.532(13) . ?
C46 C47 1.552(14) . ?
C46 H46 1.0000 . ?
C47 H47A 0.9800 . ?
C47 H47B 0.9800 . ?
C47 H47C 0.9800 . ?
C48 H48A 0.9800 . ?
C48 H48B 0.9800 . ?
C48 H48C 0.9800 . ?
C49 C51 1.502(10) . ?
C49 C50 1.554(10) . ?
C49 H49 1.0000 . ?
C50 H50A 0.9800 . ?
C50 H50B 0.9800 . ?
C50 H50C 0.9800 . ?
C51 H51A 0.9800 . ?
C51 H51B 0.9800 . ?
C51 H51C 0.9800 . ?
C52 C57 1.425(15) . ?
C52 C53 1.426(16) . ?
C53 C54 1.366(13) . ?
C53 C58 1.497(14) . ?
C54 C55 1.368(19) . ?
C54 H54 0.9500 . ?
C55 C56 1.400(18) . ?
C55 H55 0.9500 . ?
C56 C57 1.413(15) . ?
C56 H56 0.9500 . ?
C57 C61 1.506(13) . ?
C58 C59 1.445(14) . ?
C58 C60 1.478(15) . ?
C58 H58 1.0000 . ?
C59 H59A 0.9800 . ?
C59 H59B 0.9800 . ?
C59 H59C 0.9800 . ?
C60 H60A 0.9800 . ?
C60 H60B 0.9800 . ?
C60 H60C 0.9800 . ?
C61 C62 1.481(14) . ?
C61 C63 1.54(2) . ?
C61 H61 1.0000 . ?
C62 H62A 0.9800 . ?
C62 H62B 0.9800 . ?
C62 H62C 0.9800 . ?
C63 H63A 0.9800 . ?
C63 H63B 0.9800 . ?
C63 H63C 0.9800 . ?
C52' C53' 1.3900 . ?
C52' C57' 1.3900 . ?
C53' C54' 1.3900 . ?
C53' C58' 1.480(15) . ?
C54' C55' 1.3900 . ?
C54' H54' 0.9500 . ?
C55' C56' 1.3900 . ?
C55' H55' 0.9500 . ?
C56' C57' 1.3900 . ?
C56' H56' 0.9500 . ?
C57' C61' 1.494(15) . ?
C58' C60' 1.558(17) . ?
C58' C59' 1.560(17) . ?
C58' H58' 1.0000 . ?
C59' H59D 0.9800 . ?
C59' H59E 0.9800 . ?
C59' H59F 0.9800 . ?
C60' H60D 0.9800 . ?
C60' H60E 0.9800 . ?
C60' H60F 0.9800 . ?
C61' C63' 1.512(16) . ?
C61' C62' 1.545(16) . ?
C61' H61' 1.0000 . ?
C62' H62D 0.9800 . ?
C62' H62E 0.9800 . ?
C62' H62F 0.9800 . ?
C63' H63D 0.9800 . ?
C63' H63E 0.9800 . ?
C63' H63F 0.9800 . ?

loop_
_geom_torsion_atom_site_label_1
_geom_torsion_atom_site_label_2
_geom_torsion_atom_site_label_3
_geom_torsion_atom_site_label_4
_geom_torsion
_geom_torsion_site_symmetry_1
_geom_torsion_site_symmetry_2
_geom_torsion_site_symmetry_3
_geom_torsion_site_symmetry_4
_geom_torsion_publ_flag
C52 N2 C1 N1 -152.3(6) . . . . ?
C52' N2 C1 N1 -161.8(9) . . . . ?
Lu1 N2 C1 N1 -1.1(4) . . . . ?
C52 N2 C1 N3 28.1(8) . . . . ?
C52' N2 C1 N3 18.6(11) . . . . ?
Lu1 N2 C1 N3 179.3(4) . . . . ?
C52 N2 C1 Lu1 -151.2(6) . . . . ?
C52' N2 C1 Lu1 -160.7(10) . . . . ?
C2 N1 C1 N2 -152.3(5) . . . . ?
Lu1 N1 C1 N2 1.1(4) . . . . ?
C2 N1 C1 N3 27.2(7) . . . . ?
Lu1 N1 C1 N3 -179.3(4) . . . . ?
C2 N1 C1 Lu1 -153.5(5) . . . . ?
C21 N3 C1 N2 -124.5(7) . . . . ?
C14 N3 C1 N2 49.0(9) . . . . ?
C21' N3 C1 N2 176.8(7) . . . . ?
C21 N3 C1 N1 56.0(9) . . . . ?
C14 N3 C1 N1 -130.5(6) . . . . ?
C21' N3 C1 N1 -2.7(9) . . . . ?
C1 N1 C2 C3 67.1(7) . . . . ?
Lu1 N1 C2 C3 -74.9(7) . . . . ?
C1 N1 C2 C7 -117.2(6) . . . . ?
Lu1 N1 C2 C7 100.8(6) . . . . ?
C7 C2 C3 C4 4.4(10) . . . . ?
N1 C2 C3 C4 -179.9(6) . . . . ?
C7 C2 C3 C8 -177.9(6) . . . . ?
N1 C2 C3 C8 -2.2(9) . . . . ?
C2 C3 C4 C5 -3.8(14) . . . . ?
C8 C3 C4 C5 178.5(10) . . . . ?
C3 C4 C5 C6 2.1(19) . . . . ?
C4 C5 C6 C7 -1.1(18) . . . . ?
C5 C6 C7 C2 1.8(14) . . . . ?
C5 C6 C7 C11 -178.1(10) . . . . ?
C3 C2 C7 C6 -3.5(10) . . . . ?
N1 C2 C7 C6 -179.3(7) . . . . ?
C3 C2 C7 C11 176.5(7) . . . . ?
N1 C2 C7 C11 0.7(10) . . . . ?
C4 C3 C8 C10 52.9(10) . . . . ?
C2 C3 C8 C10 -124.8(7) . . . . ?
C4 C3 C8 C9 -64.0(9) . . . . ?
C2 C3 C8 C9 118.3(7) . . . . ?
C6 C7 C11 C12 56.3(10) . . . . ?
C2 C7 C11 C12 -123.6(7) . . . . ?
C6 C7 C11 C13 -63.2(10) . . . . ?
C2 C7 C11 C13 116.9(8) . . . . ?
C1 N3 C14 C15 -137.5(6) . . . . ?
C21 N3 C14 C15 35.5(11) . . . . ?
C21' N3 C14 C15 89.1(8) . . . . ?
N3 C14 C15 C20 43.5(9) . . . . ?
N3 C14 C15 C16 -138.7(6) . . . . ?
C20 C15 C16 C17 -0.7(9) . . . . ?
C14 C15 C16 C17 -178.5(6) . . . . ?
C15 C16 C17 C18 1.8(11) . . . . ?
C16 C17 C18 C19 -2.4(13) . . . . ?
C17 C18 C19 C20 1.8(14) . . . . ?
C18 C19 C20 C15 -0.6(12) . . . . ?
C16 C15 C20 C19 0.0(10) . . . . ?
C14 C15 C20 C19 177.6(6) . . . . ?
C1 N3 C21 C22 -150.4(7) . . . . ?
C14 N3 C21 C22 36.5(12) . . . . ?
N3 C21 C22 C27 -129.5(9) . . . . ?
N3 C21 C22 C23 53.0(15) . . . . ?
C27 C22 C23 C24 1(2) . . . . ?
C21 C22 C23 C24 178.7(12) . . . . ?
C22 C23 C24 C25 0(2) . . . . ?
C23 C24 C25 C26 -1(3) . . . . ?
C24 C25 C26 C27 0(3) . . . . ?
C23 C22 C27 C26 -2.4(18) . . . . ?
C21 C22 C27 C26 -180.0(13) . . . . ?
C25 C26 C27 C22 2(2) . . . . ?
C1 N3 C21' C22' 170.2(10) . . . . ?
C14 N3 C21' C22' -55.3(13) . . . . ?
N3 C21' C22' C23' 104.1(13) . . . . ?
N3 C21' C22' C27' -64.9(14) . . . . ?
C27' C22' C23' C24' 0.0 . . . . ?
C21' C22' C23' C24' -168.7(14) . . . . ?
C22' C23' C24' C25' 0.0 . . . . ?
C23' C24' C25' C26' 0.0 . . . . ?
C24' C25' C26' C27' 0.0 . . . . ?
C25' C26' C27' C22' 0.0 . . . . ?
C23' C22' C27' C26' 0.0 . . . . ?
C21' C22' C27' C26' 169.1(13) . . . . ?
C38 N4 C28 N5 -179.7(5) . . . . ?
Lu1 N4 C28 N5 -4.2(5) . . . . ?
C38 N4 C28 C29 -1.6(8) . . . . ?
Lu1 N4 C28 C29 173.9(4) . . . . ?
C38 N4 C28 Lu1 -175.6(6) . . . . ?
C41 N5 C28 N4 -178.7(5) . . . . ?
Lu1 N5 C28 N4 4.1(4) . . . . ?
C41 N5 C28 C29 3.3(8) . . . . ?
Lu1 N5 C28 C29 -173.9(4) . . . . ?
C41 N5 C28 Lu1 177.2(6) . . . . ?
N4 C28 C29 C30 -80.0(8) . . . . ?
N5 C28 C29 C30 97.9(8) . . . . ?
C28 C29 C30 C35 -2.3(12) . . . . ?
C28 C29 C30 C31 -179.5(7) . . . . ?
C35 C30 C31 C32 -2.5(10) . . . . ?
C29 C30 C31 C32 174.8(7) . . . . ?
C35 C30 C31 N6 178.0(6) . . . . ?
C29 C30 C31 N6 -4.6(9) . . . . ?
C36 N6 C31 C30 -90.6(7) . . . . ?
C37 N6 C31 C30 144.4(8) . . . . ?
C36 N6 C31 C32 90.0(7) . . . . ?
C37 N6 C31 C32 -35.0(9) . . . . ?
C30 C31 C32 C33 1.1(9) . . . . ?
N6 C31 C32 C33 -179.5(6) . . . . ?
C31 C32 C33 C34 2.1(11) . . . . ?
C32 C33 C34 C35 -3.6(13) . . . . ?
C31 C30 C35 C34 0.9(13) . . . . ?
C29 C30 C35 C34 -176.3(9) . . . . ?
C33 C34 C35 C30 2.2(15) . . . . ?
C28 N4 C38 C39 -95.0(8) . . . . ?
Lu1 N4 C38 C39 92.1(8) . . . . ?
C28 N4 C38 C40 144.4(7) . . . . ?
Lu1 N4 C38 C40 -28.5(10) . . . . ?
C28 N5 C41 C42 -56.0(10) . . . . ?
Lu1 N5 C41 C42 119.6(8) . . . . ?
C28 N5 C41 C43 72.4(8) . . . . ?
Lu1 N5 C41 C43 -112.0(8) . . . . ?
C49 N8 C44 N7 -178.7(6) . . . . ?
Lu1 N8 C44 N7 0.6(6) . . . . ?
C49 N8 C44 C45 0.4(10) . . . . ?
Lu1 N8 C44 C45 179.8(6) . . . . ?
C49 N8 C44 Lu1 -179.3(6) . . . . ?
C46 N7 C44 N8 -177.7(7) . . . . ?
Lu1 N7 C44 N8 -0.6(6) . . . . ?
C46 N7 C44 C45 3.1(12) . . . . ?
Lu1 N7 C44 C45 -179.8(6) . . . . ?
C46 N7 C44 Lu1 -177.1(9) . . . . ?
C44 N7 C46 C48 -153.5(10) . . . . ?
Lu1 N7 C46 C48 31.3(16) . . . . ?
C44 N7 C46 C47 82.7(10) . . . . ?
Lu1 N7 C46 C47 -92.4(11) . . . . ?
C44 N8 C49 C51 76.8(9) . . . . ?
Lu1 N8 C49 C51 -102.1(9) . . . . ?
C44 N8 C49 C50 -57.5(10) . . . . ?
Lu1 N8 C49 C50 123.6(7) . . . . ?
C1 N2 C52 C57 74.0(11) . . . . ?
Lu1 N2 C52 C57 -58.7(14) . . . . ?
C1 N2 C52 C53 -119.6(10) . . . . ?
Lu1 N2 C52 C53 107.7(11) . . . . ?
C57 C52 C53 C54 -7.7(17) . . . . ?
N2 C52 C53 C54 -174.4(10) . . . . ?
C57 C52 C53 C58 170.4(11) . . . . ?
N2 C52 C53 C58 3.7(17) . . . . ?
C52 C53 C54 C55 3.3(19) . . . . ?
C58 C53 C54 C55 -174.9(12) . . . . ?
C53 C54 C55 C56 1(2) . . . . ?
C54 C55 C56 C57 -1.4(19) . . . . ?
C55 C56 C57 C52 -3.2(17) . . . . ?
C55 C56 C57 C61 177.8(11) . . . . ?
C53 C52 C57 C56 7.6(16) . . . . ?
N2 C52 C57 C56 174.4(10) . . . . ?
C53 C52 C57 C61 -173.5(10) . . . . ?
N2 C52 C57 C61 -6.7(16) . . . . ?
C54 C53 C58 C59 61.8(16) . . . . ?
C52 C53 C58 C59 -116.4(15) . . . . ?
C54 C53 C58 C60 -60.7(18) . . . . ?
C52 C53 C58 C60 121.1(16) . . . . ?
C56 C57 C61 C62 75.1(16) . . . . ?
C52 C57 C61 C62 -103.9(14) . . . . ?
C56 C57 C61 C63 -48.5(16) . . . . ?
C52 C57 C61 C63 132.5(13) . . . . ?
C1 N2 C52' C53' -98.3(11) . . . . ?
Lu1 N2 C52' C53' 105.3(8) . . . . ?
C1 N2 C52' C57' 73.6(12) . . . . ?
Lu1 N2 C52' C57' -82.9(10) . . . . ?
C57' C52' C53' C54' 0.0 . . . . ?
N2 C52' C53' C54' 171.7(12) . . . . ?
C57' C52' C53' C58' 177.0(17) . . . . ?
N2 C52' C53' C58' -11.3(16) . . . . ?
C52' C53' C54' C55' 0.0 . . . . ?
C58' C53' C54' C55' -177.3(15) . . . . ?
C53' C54' C55' C56' 0.0 . . . . ?
C54' C55' C56' C57' 0.0 . . . . ?
C55' C56' C57' C52' 0.0 . . . . ?
C55' C56' C57' C61' 175.4(13) . . . . ?
C53' C52' C57' C56' 0.0 . . . . ?
N2 C52' C57' C56' -172.0(12) . . . . ?
C53' C52' C57' C61' -175.0(15) . . . . ?
N2 C52' C57' C61' 13.0(15) . . . . ?
C52' C53' C58' C60' 117.6(19) . . . . ?
C54' C53' C58' C60' -65(2) . . . . ?
C52' C53' C58' C59' -118.3(16) . . . . ?
C54' C53' C58' C59' 58.9(17) . . . . ?
C56' C57' C61' C63' -57.4(14) . . . . ?
C52' C57' C61' C63' 117.8(14) . . . . ?
C56' C57' C61' C62' 65.8(16) . . . . ?
C52' C57' C61' C62' -119.0(14) . . . . ?
